data_7126104
loop_
_publ_author_name
'Ka\/lu\.za, Adrianna M'
'Mukherjee, Soumya'
'Wang, Shi-Qiang'
'O'Hearn, Daniel J'
'Zaworotko, Michael J.'

_publ_section_title
;
 [Cu(4-phenylpyridine)<sub>4</sub>(trifluoromethanesulfonate)<sub>2</sub>],
 a Werner complex that exhibits high selectivity for o-xylene.
;
_journal_issue 13
_journal_name_full 'Chemical communications (Cambridge, England)'
_journal_page_first 1940
_journal_page_last 1943
_journal_paper_doi 10.1039/c9cc09525j
_journal_volume 56
_journal_year 2020
_chemical_formula_moiety 'C46 H36 Cu F6 N4 O6 S2'
_chemical_formula_sum 'C46 H36 Cu F6 N4 O6 S2'
_chemical_formula_weight 982.45
_space_group_crystal_system triclinic
_space_group_IT_number 1
_space_group_name_Hall 'P 1'
_space_group_name_H-M_alt 'P 1'
_atom_sites_solution_hydrogens geom
_atom_sites_solution_primary dual
_audit_creation_date 2019-09-10
_audit_creation_method
;
Olex2 1.2
(compiled 2018.05.29 svn.r3508 for OlexSys, GUI svn.r5506)
;
_audit_update_record
;
2019-12-07 deposited with the CCDC.	2020-01-06 downloaded from the CCDC.
;
_cell_angle_alpha 72.071(10)
_cell_angle_beta 85.436(10)
_cell_angle_gamma 89.509(12)
_cell_formula_units_Z 2
_cell_length_a 11.743(3)
_cell_length_b 13.021(4)
_cell_length_c 15.225(4)
_cell_measurement_reflns_used 9894
_cell_measurement_temperature 150
_cell_measurement_theta_max 29.442
_cell_measurement_theta_min 2.567
_cell_volume 2207.6(11)
_computing_cell_refinement 'SAINT V8.38A (?, 2016)'
_computing_data_reduction 'SAINT V8.38A (?, 2016)'
_computing_molecular_graphics 'Olex2 (Dolomanov et al., 2009)'
_computing_publication_material 'Olex2 (Dolomanov et al., 2009)'
_computing_structure_refinement 'ShelXL (Sheldrick, 2015)'
_computing_structure_solution 'ShelXT (Sheldrick, 2015)'
_diffrn_ambient_temperature 150.0
_diffrn_measured_fraction_theta_full 0.997
_diffrn_measured_fraction_theta_max 0.994
_diffrn_measurement_device_type 'Bruker D8 Quest Mo'
_diffrn_radiation_type MoK\a
_diffrn_radiation_wavelength 0.71076
_diffrn_reflns_av_R_equivalents 0.0409
_diffrn_reflns_av_unetI/netI 0.0667
_diffrn_reflns_Laue_measured_fraction_full 0.997
_diffrn_reflns_Laue_measured_fraction_max 0.994
_diffrn_reflns_limit_h_max 16
_diffrn_reflns_limit_h_min -16
_diffrn_reflns_limit_k_max 18
_diffrn_reflns_limit_k_min -18
_diffrn_reflns_limit_l_max 21
_diffrn_reflns_limit_l_min -21
_diffrn_reflns_number 53982
_diffrn_reflns_point_group_measured_fraction_full 0.997
_diffrn_reflns_point_group_measured_fraction_max 0.994
_diffrn_reflns_theta_full 25.243
_diffrn_reflns_theta_max 29.602
_diffrn_reflns_theta_min 2.475
_exptl_absorpt_coefficient_mu 0.668
_exptl_absorpt_correction_T_max 0.7459
_exptl_absorpt_correction_T_min 0.6237
_exptl_absorpt_correction_type multi-scan
_exptl_absorpt_process_details
'SADABS-2016/2 (Bruker,2016/2) was used for absorption correction. wR2(int) was 0.0804 before and 0.0710 after correction. The Ratio of minimum to maximum transmission is 0.8362. The \l/2 correction factor is Not present.'
_exptl_crystal_colour 'clear dark violet'
_exptl_crystal_colour_lustre clear
_exptl_crystal_colour_modifier dark
_exptl_crystal_colour_primary violet
_exptl_crystal_density_diffrn 1.478
_exptl_crystal_description block
_exptl_crystal_F_000 1006
_exptl_crystal_size_max 0.45
_exptl_crystal_size_mid 0.45
_exptl_crystal_size_min 0.38
_refine_diff_density_max 1.985
_refine_diff_density_min -0.738
_refine_diff_density_rms 0.116
_refine_ls_abs_structure_details
;
 Refined as an inversion twin.
;
_refine_ls_abs_structure_Flack 0.077(14)
_refine_ls_extinction_coef 0.025(2)
_refine_ls_extinction_expression Fc^*^=kFc[1+0.001xFc^2^\l^3^/sin(2\q)]^-1/4^
_refine_ls_extinction_method 'SHELXL-2018/1 (Sheldrick 2018)'
_refine_ls_goodness_of_fit_ref 1.042
_refine_ls_hydrogen_treatment constr
_refine_ls_matrix_type full
_refine_ls_number_parameters 1173
_refine_ls_number_reflns 24095
_refine_ls_number_restraints 3
_refine_ls_restrained_S_all 1.042
_refine_ls_R_factor_all 0.0745
_refine_ls_R_factor_gt 0.0636
_refine_ls_shift/su_max 0.000
_refine_ls_shift/su_mean 0.000
_refine_ls_structure_factor_coef Fsqd
_refine_ls_weighting_details 'w=1/[\s^2^(Fo^2^)+(0.0824P)^2^+3.7181P] where P=(Fo^2^+2Fc^2^)/3'
_refine_ls_weighting_scheme calc
_refine_ls_wR_factor_gt 0.1659
_refine_ls_wR_factor_ref 0.1720
_reflns_Friedel_coverage 1.000
_reflns_Friedel_fraction_full 0.997
_reflns_Friedel_fraction_max 0.994
_reflns_number_gt 20650
_reflns_number_total 24095
_reflns_threshold_expression 'I > 2\s(I)'
_cod_data_source_file c9cc09525j2.cif
_cod_data_source_block SAMM_3_Cu_OTf_alpha
_cod_original_cell_volume 2207.6(10)
_cod_database_code 7126104
_shelx_shelxl_version_number 2018/1
_shelx_space_group_comment
;
The symmetry employed for this shelxl refinement is uniquely defined
by the following loop, which should always be used as a source of
symmetry information in preference to the above space-group names.
They are only intended as comments.
;
_shelx_estimated_absorpt_t_max 0.785
_shelx_estimated_absorpt_t_min 0.753
_olex2_refinement_description
;
1. Twinned data refinement
 Scales: 0.923(14)
 0.077(14)
2. Fixed Uiso
 At 1.2 times of:
  All C(H) groups
3.a Aromatic/amide H refined with riding coordinates:
 C1(H1), C2(H2), C4(H4), C5(H5), C7(H7), C8(H8), C9(H9), C10(H10), C11(H11),
 C12(H12), C13(H13), C15(H15), C16(H16), C18(H18), C19(H19), C20(H20), C21(H21),
  C22(H22), C23(H23), C24(H24), C26(H26), C27(H27), C29(H29), C30(H30),
 C31(H31), C32(H32), C33(H33), C34(H34), C35(H35), C37(H37), C38(H38), C40(H40),
  C41(H41), C42(H42), C43(H43), C44(H44), C1'(H1'), C2'(H2'), C4'(H4'),
 C5'(H5'), C7'(H7'), C8'(H8'), C9'(H9'), C10'(H10'), C11'(H11'), C12'(H12'),
 C13'(H13'), C15'(H15'), C16'(H16'), C18'(H18'), C19'(H19'), C20'(H20'),
 C21'(H21'), C22'(H22'), C23'(H23'), C24'(H24'), C26'(H26'), C27'(H27'),
 C29'(H29'), C30'(H30'), C31'(H31'), C32'(H32'), C33'(H33'), C34'(H34'),
 C35'(H35'), C37'(H37'), C38'(H38'), C40'(H40'), C41'(H41'), C42'(H42'),
 C43'(H43'), C44'(H44')
;
_olex2_submission_special_instructions 'No special instructions were received'

loop_
_space_group_symop_operation_xyz
'x, y, z'

loop_
_atom_site_label
_atom_site_type_symbol
_atom_site_fract_x
_atom_site_fract_y
_atom_site_fract_z
_atom_site_U_iso_or_equiv
_atom_site_adp_type
_atom_site_occupancy
_atom_site_site_symmetry_order
_atom_site_calc_flag
_atom_site_refinement_flags_posn
_atom_site_refinement_flags_adp
_atom_site_refinement_flags_occupancy
_atom_site_disorder_assembly
_atom_site_disorder_group
Cu1 Cu -0.23871(6) 0.76259(5) 0.20034(5) 0.02330(17) Uani 1 1 d . . . . .
S1 S -0.33702(18) 0.93225(13) -0.02340(12) 0.0340(4) Uani 1 1 d . . . . .
S2 S -0.14178(13) 0.64004(12) 0.44500(11) 0.0237(3) Uani 1 1 d . . . . .
F1 F -0.5042(5) 0.7900(6) 0.0018(4) 0.0643(16) Uani 1 1 d . . . . .
F2 F -0.5042(7) 0.9214(7) -0.1263(5) 0.091(3) Uani 1 1 d . . . . .
F3 F -0.3814(6) 0.7949(6) -0.1115(5) 0.0709(18) Uani 1 1 d . . . . .
F7 F -0.1874(6) 0.4953(5) 0.6081(4) 0.0638(16) Uani 1 1 d . . . . .
F8 F -0.1673(6) 0.4312(4) 0.4942(5) 0.0679(18) Uani 1 1 d . . . . .
F9 F -0.3207(5) 0.5137(6) 0.5158(5) 0.0655(17) Uani 1 1 d . . . . .
O1 O -0.2755(5) 0.8490(4) 0.0391(4) 0.0376(12) Uani 1 1 d . . . . .
O2 O -0.4135(6) 0.9894(5) 0.0232(4) 0.0434(13) Uani 1 1 d . . . . .
O3 O -0.2762(7) 0.9969(5) -0.1060(4) 0.0513(16) Uani 1 1 d . . . . .
O4 O -0.1867(5) 0.6516(4) 0.3569(4) 0.0336(11) Uani 1 1 d . . . . .
O5 O -0.0215(4) 0.6226(5) 0.4468(4) 0.0411(12) Uani 1 1 d . . . . .
O6 O -0.1828(5) 0.7182(4) 0.4883(4) 0.0393(12) Uani 1 1 d . . . . .
N1 N -0.3141(5) 0.6275(4) 0.1923(4) 0.0252(11) Uani 1 1 d . . . . .
N2 N -0.3897(5) 0.7987(4) 0.2610(4) 0.0237(10) Uani 1 1 d . . . . .
N3 N -0.1674(5) 0.8979(4) 0.2111(4) 0.0247(10) Uani 1 1 d . . . . .
N4 N -0.0867(5) 0.7172(4) 0.1519(4) 0.0281(11) Uani 1 1 d . . . . .
C1 C -0.3642(6) 0.5554(5) 0.2685(4) 0.0246(12) Uani 1 1 d . . . . .
H1 H -0.368714 0.572095 0.325142 0.029 Uiso 1 1 calc R . . . .
C2 C -0.4091(5) 0.4583(5) 0.2681(4) 0.0224(11) Uani 1 1 d . . . . .
H2 H -0.440254 0.407896 0.324223 0.027 Uiso 1 1 calc R . . . .
C3 C -0.4086(5) 0.4341(5) 0.1845(4) 0.0226(11) Uani 1 1 d . . . . .
C4 C -0.3582(6) 0.5104(5) 0.1047(5) 0.0304(14) Uani 1 1 d . . . . .
H4 H -0.355471 0.497301 0.046552 0.037 Uiso 1 1 calc R . . . .
C5 C -0.3127(7) 0.6043(5) 0.1114(5) 0.0331(15) Uani 1 1 d . . . . .
H5 H -0.278704 0.655215 0.056789 0.040 Uiso 1 1 calc R . . . .
C6 C -0.4579(5) 0.3307(5) 0.1814(4) 0.0227(11) Uani 1 1 d . . . . .
C7 C -0.5514(6) 0.2831(5) 0.2422(5) 0.0279(13) Uani 1 1 d . . . . .
H7 H -0.583695 0.316217 0.285675 0.034 Uiso 1 1 calc R . . . .
C8 C -0.5976(7) 0.1848(6) 0.2382(6) 0.0375(16) Uani 1 1 d . . . . .
H8 H -0.661463 0.151672 0.279163 0.045 Uiso 1 1 calc R . . . .
C9 C -0.5503(7) 0.1371(6) 0.1751(6) 0.0380(17) Uani 1 1 d . . . . .
H9 H -0.581733 0.071254 0.172498 0.046 Uiso 1 1 calc R . . . .
C10 C -0.4568(6) 0.1848(5) 0.1152(5) 0.0309(14) Uani 1 1 d . . . . .
H10 H -0.423685 0.150311 0.072897 0.037 Uiso 1 1 calc R . . . .
C11 C -0.4112(6) 0.2826(5) 0.1164(4) 0.0246(12) Uani 1 1 d . . . . .
H11 H -0.349031 0.316253 0.073716 0.029 Uiso 1 1 calc R . . . .
C12 C -0.4900(5) 0.8014(5) 0.2254(4) 0.0242(12) Uani 1 1 d . . . . .
H12 H -0.492381 0.785859 0.168609 0.029 Uiso 1 1 calc R . . . .
C13 C -0.5917(5) 0.8260(5) 0.2675(5) 0.0259(12) Uani 1 1 d . . . . .
H13 H -0.661328 0.827148 0.239544 0.031 Uiso 1 1 calc R . . . .
C14 C -0.5906(5) 0.8488(5) 0.3507(4) 0.0212(11) Uani 1 1 d . . . . .
C15 C -0.4843(6) 0.8469(5) 0.3879(4) 0.0249(12) Uani 1 1 d . . . . .
H15 H -0.479340 0.863501 0.444026 0.030 Uiso 1 1 calc R . . . .
C16 C -0.3875(6) 0.8208(5) 0.3422(5) 0.0262(12) Uani 1 1 d . . . . .
H16 H -0.316534 0.818250 0.368753 0.031 Uiso 1 1 calc R . . . .
C17 C -0.6942(5) 0.8769(5) 0.4005(4) 0.0220(11) Uani 1 1 d . . . . .
C18 C -0.7956(5) 0.8175(5) 0.4144(5) 0.0246(12) Uani 1 1 d . . . . .
H18 H -0.801295 0.762161 0.386279 0.030 Uiso 1 1 calc R . . . .
C19 C -0.8889(6) 0.8379(5) 0.4687(5) 0.0278(13) Uani 1 1 d . . . . .
H19 H -0.956630 0.794921 0.479545 0.033 Uiso 1 1 calc R . . . .
C20 C -0.8818(6) 0.9225(6) 0.5072(5) 0.0298(13) Uani 1 1 d . . . . .
H20 H -0.944519 0.936941 0.544771 0.036 Uiso 1 1 calc R . . . .
C21 C -0.7831(6) 0.9845(5) 0.4900(5) 0.0277(13) Uani 1 1 d . . . . .
H21 H -0.779494 1.044013 0.513441 0.033 Uiso 1 1 calc R . . . .
C22 C -0.6895(6) 0.9613(5) 0.4392(5) 0.0252(12) Uani 1 1 d . . . . .
H22 H -0.621162 1.002978 0.430265 0.030 Uiso 1 1 calc R . . . .
C23 C -0.0745(5) 0.8959(5) 0.2581(4) 0.0233(11) Uani 1 1 d . . . . .
H23 H -0.035007 0.829930 0.279137 0.028 Uiso 1 1 calc R . . . .
C24 C -0.0341(5) 0.9857(5) 0.2769(4) 0.0245(12) Uani 1 1 d . . . . .
H24 H 0.031368 0.980170 0.310848 0.029 Uiso 1 1 calc R . . . .
C25 C -0.0890(5) 1.0846(5) 0.2462(4) 0.0225(11) Uani 1 1 d . . . . .
C26 C -0.1831(5) 1.0861(5) 0.1944(5) 0.0261(13) Uani 1 1 d . . . . .
H26 H -0.221807 1.151774 0.169333 0.031 Uiso 1 1 calc R . . . .
C27 C -0.2198(6) 0.9921(5) 0.1798(5) 0.0273(13) Uani 1 1 d . . . . .
H27 H -0.285052 0.994800 0.145996 0.033 Uiso 1 1 calc R . . . .
C28 C -0.0541(5) 1.1802(5) 0.2715(4) 0.0222(11) Uani 1 1 d . . . . .
C29 C 0.0596(6) 1.1964(5) 0.2849(4) 0.0272(12) Uani 1 1 d . . . . .
H29 H 0.116435 1.148222 0.274371 0.033 Uiso 1 1 calc R . . . .
C30 C 0.0896(7) 1.2840(6) 0.3139(5) 0.0342(15) Uani 1 1 d . . . . .
H30 H 0.167335 1.296907 0.321004 0.041 Uiso 1 1 calc R . . . .
C31 C 0.0055(7) 1.3520(6) 0.3321(5) 0.0356(16) Uani 1 1 d . . . . .
H31 H 0.025508 1.409534 0.354311 0.043 Uiso 1 1 calc R . . . .
C32 C -0.1075(7) 1.3366(5) 0.3182(5) 0.0318(14) Uani 1 1 d . . . . .
H32 H -0.164236 1.384518 0.329348 0.038 Uiso 1 1 calc R . . . .
C33 C -0.1376(6) 1.2512(5) 0.2881(5) 0.0298(13) Uani 1 1 d . . . . .
H33 H -0.215102 1.240680 0.278557 0.036 Uiso 1 1 calc R . . . .
C34 C -0.0175(7) 0.7841(6) 0.0860(5) 0.0344(15) Uani 1 1 d . . . . .
H34 H -0.036231 0.858334 0.064209 0.041 Uiso 1 1 calc R . . . .
C35 C 0.0842(7) 0.7481(6) 0.0467(6) 0.0369(15) Uani 1 1 d . . . . .
H35 H 0.132875 0.798238 0.000881 0.044 Uiso 1 1 calc R . . . .
C36 C 0.1109(6) 0.6405(6) 0.0757(5) 0.0286(13) Uani 1 1 d . . . . .
C37 C 0.0396(8) 0.5720(6) 0.1440(7) 0.050(2) Uani 1 1 d . . . . .
H37 H 0.054162 0.496882 0.165293 0.060 Uiso 1 1 calc R . . . .
C38 C -0.0551(9) 0.6147(6) 0.1820(8) 0.058(3) Uani 1 1 d . . . . .
H38 H -0.099851 0.567098 0.232689 0.070 Uiso 1 1 calc R . . . .
C39 C 0.2115(6) 0.5957(6) 0.0312(5) 0.0314(14) Uani 1 1 d . . . . .
C40 C 0.2804(7) 0.6635(7) -0.0410(5) 0.0357(15) Uani 1 1 d . . . . .
H40 H 0.267396 0.738976 -0.060161 0.043 Uiso 1 1 calc R . . . .
C41 C 0.3690(7) 0.6218(8) -0.0859(7) 0.048(2) Uani 1 1 d . . . . .
H41 H 0.413541 0.668183 -0.137405 0.058 Uiso 1 1 calc R . . . .
C42 C 0.3915(8) 0.5124(8) -0.0548(6) 0.047(2) Uani 1 1 d . . . . .
H42 H 0.452455 0.483567 -0.084218 0.056 Uiso 1 1 calc R . . . .
C43 C 0.3252(9) 0.4460(8) 0.0189(8) 0.056(2) Uani 1 1 d . . . . .
H43 H 0.340168 0.370940 0.040223 0.067 Uiso 1 1 calc R . . . .
C44 C 0.2374(8) 0.4875(7) 0.0619(6) 0.0444(19) Uani 1 1 d . . . . .
H44 H 0.193717 0.440852 0.113877 0.053 Uiso 1 1 calc R . . . .
C45 C -0.4362(9) 0.8563(8) -0.0674(6) 0.049(2) Uani 1 1 d . . . . .
C46 C -0.2079(7) 0.5149(6) 0.5177(6) 0.0370(16) Uani 1 1 d . . . . .
Cu1' Cu -0.78844(6) 0.24926(5) 0.72882(5) 0.02164(17) Uani 1 1 d . . . . .
S1' S -0.64737(12) 0.37144(12) 0.48668(10) 0.0218(3) Uani 1 1 d . . . . .
S2' S -0.87885(18) 0.07664(14) 0.96188(13) 0.0366(4) Uani 1 1 d . . . . .
F1' F -0.6724(7) 0.5792(4) 0.4395(5) 0.0730(19) Uani 1 1 d . . . . .
F2' F -0.6625(6) 0.5133(5) 0.3247(3) 0.0640(17) Uani 1 1 d . . . . .
F3' F -0.8131(5) 0.4965(5) 0.4133(5) 0.0608(16) Uani 1 1 d . . . . .
F4' F -0.7233(5) 0.1794(6) 1.0197(4) 0.0707(19) Uani 1 1 d . . . . .
F5' F -0.8950(7) 0.2093(6) 1.0612(5) 0.0745(19) Uani 1 1 d . . . . .
F6' F -0.8194(6) 0.0562(7) 1.1274(4) 0.079(2) Uani 1 1 d . . . . .
O1' O -0.7122(4) 0.3594(4) 0.5743(3) 0.0295(10) Uani 1 1 d . . . . .
O2' O -0.5287(4) 0.3939(5) 0.4854(4) 0.0382(12) Uani 1 1 d . . . . .
O3' O -0.6762(5) 0.2916(4) 0.4434(4) 0.0355(11) Uani 1 1 d . . . . .
O4' O -0.8713(5) 0.1700(4) 0.8798(3) 0.0329(10) Uani 1 1 d . . . . .
O5' O -0.7952(6) -0.0045(5) 0.9555(5) 0.0554(16) Uani 1 1 d . . . . .
O6' O -0.9905(6) 0.0393(5) 0.9996(5) 0.0555(17) Uani 1 1 d . . . . .
N1' N -0.9322(4) 0.2171(4) 0.6736(4) 0.0221(10) Uani 1 1 d . . . . .
N2' N -0.8522(5) 0.3901(4) 0.7370(4) 0.0225(10) Uani 1 1 d . . . . .
N3' N -0.6373(5) 0.2803(4) 0.7733(4) 0.0242(10) Uani 1 1 d . . . . .
N4' N -0.7217(5) 0.1100(4) 0.7137(4) 0.0249(10) Uani 1 1 d . . . . .
C1' C -0.9174(5) 0.1978(5) 0.5910(4) 0.0241(11) Uani 1 1 d . . . . .
H1' H -0.842674 0.203649 0.560770 0.029 Uiso 1 1 calc R . . . .
C2' C -1.0075(5) 0.1700(5) 0.5494(4) 0.0235(11) Uani 1 1 d . . . . .
H2' H -0.993611 0.156055 0.491810 0.028 Uiso 1 1 calc R . . . .
C3' C -1.1174(5) 0.1623(5) 0.5905(4) 0.0239(11) Uani 1 1 d . . . . .
C4' C -1.1325(5) 0.1836(6) 0.6749(5) 0.0284(13) Uani 1 1 d . . . . .
H4' H -1.206938 0.180429 0.705207 0.034 Uiso 1 1 calc R . . . .
C5' C -1.0380(5) 0.2097(5) 0.7150(5) 0.0261(12) Uani 1 1 d . . . . .
H5' H -1.049311 0.222470 0.773242 0.031 Uiso 1 1 calc R . . . .
C6' C -1.2122(5) 0.1346(5) 0.5422(4) 0.0219(11) Uani 1 1 d . . . . .
C7' C -1.1985(6) 0.0503(5) 0.5035(5) 0.0274(12) Uani 1 1 d . . . . .
H7' H -1.131517 0.008218 0.513698 0.033 Uiso 1 1 calc R . . . .
C8' C -1.2785(6) 0.0260(6) 0.4510(5) 0.0297(14) Uani 1 1 d . . . . .
H8' H -1.268268 -0.033410 0.427531 0.036 Uiso 1 1 calc R . . . .
C9' C -1.3739(5) 0.0898(6) 0.4331(5) 0.0291(13) Uani 1 1 d . . . . .
H9' H -1.427619 0.076445 0.394210 0.035 Uiso 1 1 calc R . . . .
C10' C -1.3921(6) 0.1736(5) 0.4716(5) 0.0312(14) Uani 1 1 d . . . . .
H10' H -1.458939 0.215767 0.460807 0.037 Uiso 1 1 calc R . . . .
C11' C -1.3108(5) 0.1945(5) 0.5263(5) 0.0261(12) Uani 1 1 d . . . . .
H11' H -1.323364 0.250943 0.553153 0.031 Uiso 1 1 calc R . . . .
C12' C -0.9001(5) 0.4598(5) 0.6639(4) 0.0233(11) Uani 1 1 d . . . . .
H12' H -0.901475 0.441155 0.608339 0.028 Uiso 1 1 calc R . . . .
C13' C -0.9467(5) 0.5559(5) 0.6667(4) 0.0248(12) Uani 1 1 d . . . . .
H13' H -0.977582 0.602641 0.613279 0.030 Uiso 1 1 calc R . . . .
C14' C -0.9491(5) 0.5853(5) 0.7472(4) 0.0230(11) Uani 1 1 d . . . . .
C15' C -0.8940(6) 0.5160(5) 0.8205(4) 0.0275(13) Uani 1 1 d . . . . .
H15' H -0.887899 0.534766 0.875516 0.033 Uiso 1 1 calc R . . . .
C16' C -0.8485(6) 0.4206(5) 0.8133(4) 0.0281(13) Uani 1 1 d . . . . .
H16' H -0.813011 0.374453 0.864596 0.034 Uiso 1 1 calc R . . . .
C17' C -1.0084(5) 0.6834(5) 0.7532(4) 0.0222(11) Uani 1 1 d . . . . .
C18' C -1.0914(6) 0.7302(6) 0.6929(5) 0.0302(13) Uani 1 1 d . . . . .
H18' H -1.107945 0.698596 0.646695 0.036 Uiso 1 1 calc R . . . .
C19' C -1.1497(7) 0.8196(6) 0.6980(6) 0.0391(16) Uani 1 1 d . . . . .
H19' H -1.205843 0.849408 0.656124 0.047 Uiso 1 1 calc R . . . .
C20' C -1.1257(8) 0.8675(6) 0.7664(6) 0.0435(19) Uani 1 1 d . . . . .
H20' H -1.164379 0.930736 0.769701 0.052 Uiso 1 1 calc R . . . .
C21' C -1.0460(8) 0.8222(6) 0.8280(6) 0.0423(18) Uani 1 1 d . . . . .
H21' H -1.031330 0.853106 0.875095 0.051 Uiso 1 1 calc R . . . .
C22' C -0.9866(6) 0.7310(5) 0.8217(5) 0.0316(14) Uani 1 1 d . . . . .
H22' H -0.930952 0.700895 0.863961 0.038 Uiso 1 1 calc R . . . .
C23' C -0.5801(6) 0.3735(5) 0.7356(4) 0.0291(13) Uani 1 1 d . . . . .
H23' H -0.613591 0.428423 0.688573 0.035 Uiso 1 1 calc R . . . .
C24' C -0.4742(6) 0.3945(5) 0.7615(5) 0.0299(13) Uani 1 1 d . . . . .
H24' H -0.435707 0.461547 0.731503 0.036 Uiso 1 1 calc R . . . .
C25' C -0.4246(5) 0.3155(5) 0.8326(5) 0.0267(12) Uani 1 1 d . . . . .
C26' C -0.4833(6) 0.2188(5) 0.8701(4) 0.0285(13) Uani 1 1 d . . . . .
H26' H -0.452111 0.162510 0.917428 0.034 Uiso 1 1 calc R . . . .
C27' C -0.5869(6) 0.2033(5) 0.8395(4) 0.0265(12) Uani 1 1 d . . . . .
H27' H -0.624969 0.135371 0.865996 0.032 Uiso 1 1 calc R . . . .
C28' C -0.3170(6) 0.3377(6) 0.8694(4) 0.0276(12) Uani 1 1 d . . . . .
C29' C -0.2453(6) 0.2527(6) 0.9101(5) 0.0341(14) Uani 1 1 d . . . . .
H29' H -0.262558 0.181561 0.910166 0.041 Uiso 1 1 calc R . . . .
C30' C -0.1499(7) 0.2722(8) 0.9499(6) 0.0439(19) Uani 1 1 d . . . . .
H30' H -0.102160 0.213920 0.977789 0.053 Uiso 1 1 calc R . . . .
C31' C -0.1227(7) 0.3750(8) 0.9500(7) 0.049(2) Uani 1 1 d . . . . .
H31' H -0.058261 0.387357 0.979574 0.058 Uiso 1 1 calc R . . . .
C32' C -0.1896(7) 0.4588(7) 0.9071(5) 0.0428(19) Uani 1 1 d . . . . .
H32' H -0.169471 0.530095 0.904972 0.051 Uiso 1 1 calc R . . . .
C33' C -0.2883(6) 0.4417(6) 0.8657(5) 0.0345(15) Uani 1 1 d . . . . .
H33' H -0.334149 0.500646 0.835879 0.041 Uiso 1 1 calc R . . . .
C34' C -0.6190(6) 0.1085(5) 0.6713(4) 0.0257(12) Uani 1 1 d . . . . .
H34' H -0.574447 0.173314 0.650474 0.031 Uiso 1 1 calc R . . . .
C35' C -0.5739(5) 0.0160(5) 0.6559(4) 0.0235(11) Uani 1 1 d . . . . .
H35' H -0.499965 0.018140 0.625119 0.028 Uiso 1 1 calc R . . . .
C36' C -0.6375(5) -0.0796(5) 0.6860(4) 0.0226(11) Uani 1 1 d . . . . .
C37' C -0.7449(6) -0.0780(5) 0.7334(5) 0.0279(13) Uani 1 1 d . . . . .
H37' H -0.790904 -0.141786 0.756193 0.034 Uiso 1 1 calc R . . . .
C38' C -0.7823(6) 0.0164(5) 0.7463(5) 0.0286(13) Uani 1 1 d . . . . .
H38' H -0.854150 0.016148 0.779764 0.034 Uiso 1 1 calc R . . . .
C39' C -0.5953(6) -0.1774(5) 0.6654(4) 0.0237(11) Uani 1 1 d . . . . .
C40' C -0.6742(6) -0.2480(5) 0.6468(5) 0.0281(13) Uani 1 1 d . . . . .
H40' H -0.753941 -0.236802 0.654213 0.034 Uiso 1 1 calc R . . . .
C41' C -0.6344(7) -0.3335(5) 0.6177(5) 0.0345(15) Uani 1 1 d . . . . .
H41' H -0.687899 -0.380529 0.605202 0.041 Uiso 1 1 calc R . . . .
C42' C -0.5200(7) -0.3521(5) 0.6065(5) 0.0338(15) Uani 1 1 d . . . . .
H42' H -0.494604 -0.409951 0.584602 0.041 Uiso 1 1 calc R . . . .
C43' C -0.4411(6) -0.2855(6) 0.6273(5) 0.0349(15) Uani 1 1 d . . . . .
H43' H -0.361650 -0.299037 0.621726 0.042 Uiso 1 1 calc R . . . .
C44' C -0.4795(6) -0.1992(6) 0.6564(5) 0.0314(14) Uani 1 1 d . . . . .
H44' H -0.425473 -0.153923 0.670450 0.038 Uiso 1 1 calc R . . . .
C45' C -0.7015(7) 0.4963(6) 0.4124(6) 0.0362(16) Uani 1 1 d . . . . .
C46' C -0.8243(8) 0.1333(9) 1.0464(6) 0.048(2) Uani 1 1 d . . . . .

loop_
_atom_site_aniso_label
_atom_site_aniso_U_11
_atom_site_aniso_U_22
_atom_site_aniso_U_33
_atom_site_aniso_U_23
_atom_site_aniso_U_13
_atom_site_aniso_U_12
Cu1 0.0207(4) 0.0167(3) 0.0365(4) -0.0141(3) -0.0022(3) 0.0011(3)
S1 0.0557(11) 0.0210(7) 0.0294(8) -0.0117(6) -0.0131(7) 0.0074(7)
S2 0.0212(7) 0.0224(6) 0.0296(7) -0.0097(6) -0.0071(5) -0.0008(5)
F1 0.059(4) 0.081(4) 0.062(4) -0.035(3) -0.006(3) -0.026(3)
F2 0.094(6) 0.116(6) 0.074(4) -0.032(4) -0.060(4) 0.014(5)
F3 0.079(4) 0.079(4) 0.078(4) -0.061(4) 0.003(3) -0.015(3)
F7 0.082(4) 0.056(3) 0.042(3) 0.002(2) -0.003(3) -0.027(3)
F8 0.095(5) 0.030(2) 0.077(4) -0.019(3) 0.018(4) -0.007(3)
F9 0.047(3) 0.076(4) 0.071(4) -0.020(3) 0.002(3) -0.031(3)
O1 0.045(3) 0.023(2) 0.050(3) -0.014(2) -0.021(2) 0.010(2)
O2 0.059(4) 0.037(3) 0.041(3) -0.020(2) -0.016(3) 0.021(3)
O3 0.078(5) 0.038(3) 0.039(3) -0.015(3) 0.002(3) 0.000(3)
O4 0.037(3) 0.030(2) 0.034(3) -0.008(2) -0.014(2) 0.004(2)
O5 0.019(2) 0.052(3) 0.049(3) -0.011(3) -0.005(2) -0.001(2)
O6 0.043(3) 0.030(2) 0.053(3) -0.022(2) -0.010(2) -0.001(2)
N1 0.027(3) 0.021(2) 0.032(3) -0.016(2) 0.005(2) -0.006(2)
N2 0.025(3) 0.022(2) 0.029(3) -0.015(2) -0.002(2) -0.0002(19)
N3 0.027(3) 0.020(2) 0.031(3) -0.011(2) -0.010(2) 0.0001(19)
N4 0.023(3) 0.023(2) 0.036(3) -0.005(2) 0.000(2) 0.005(2)
C1 0.029(3) 0.026(3) 0.022(3) -0.013(2) 0.001(2) 0.000(2)
C2 0.025(3) 0.025(3) 0.019(2) -0.008(2) 0.001(2) -0.003(2)
C3 0.027(3) 0.018(2) 0.024(3) -0.009(2) 0.001(2) -0.001(2)
C4 0.043(4) 0.026(3) 0.025(3) -0.014(2) 0.006(3) -0.009(3)
C5 0.048(4) 0.023(3) 0.030(3) -0.012(3) 0.010(3) -0.008(3)
C6 0.030(3) 0.017(2) 0.023(3) -0.008(2) -0.007(2) -0.003(2)
C7 0.027(3) 0.026(3) 0.033(3) -0.012(3) -0.003(2) -0.005(2)
C8 0.036(4) 0.025(3) 0.044(4) 0.001(3) -0.009(3) -0.012(3)
C9 0.043(4) 0.020(3) 0.052(4) -0.009(3) -0.018(3) -0.003(3)
C10 0.041(4) 0.021(3) 0.035(3) -0.013(3) -0.010(3) 0.002(3)
C11 0.027(3) 0.019(3) 0.029(3) -0.008(2) -0.005(2) 0.000(2)
C12 0.024(3) 0.027(3) 0.027(3) -0.017(2) -0.002(2) 0.006(2)
C13 0.020(3) 0.028(3) 0.032(3) -0.012(2) -0.003(2) 0.000(2)
C14 0.021(3) 0.017(2) 0.024(3) -0.004(2) 0.002(2) 0.000(2)
C15 0.030(3) 0.024(3) 0.025(3) -0.012(2) -0.008(2) 0.008(2)
C16 0.025(3) 0.027(3) 0.031(3) -0.014(3) -0.009(2) 0.006(2)
C17 0.023(3) 0.019(3) 0.021(3) -0.004(2) 0.000(2) -0.001(2)
C18 0.021(3) 0.020(3) 0.033(3) -0.009(2) -0.006(2) 0.002(2)
C19 0.023(3) 0.025(3) 0.031(3) 0.000(2) -0.008(2) 0.002(2)
C20 0.020(3) 0.037(3) 0.031(3) -0.010(3) 0.002(2) 0.007(3)
C21 0.024(3) 0.028(3) 0.033(3) -0.014(3) -0.001(2) 0.002(2)
C22 0.027(3) 0.018(3) 0.031(3) -0.009(2) -0.002(2) -0.003(2)
C23 0.020(3) 0.017(2) 0.033(3) -0.006(2) -0.008(2) 0.005(2)
C24 0.024(3) 0.022(3) 0.027(3) -0.006(2) -0.008(2) -0.003(2)
C25 0.021(3) 0.022(3) 0.024(3) -0.006(2) -0.003(2) -0.006(2)
C26 0.026(3) 0.016(2) 0.037(3) -0.008(2) -0.016(3) 0.005(2)
C27 0.029(3) 0.019(3) 0.037(3) -0.009(2) -0.018(3) 0.005(2)
C28 0.026(3) 0.021(3) 0.018(3) -0.003(2) -0.004(2) -0.005(2)
C29 0.028(3) 0.030(3) 0.027(3) -0.013(2) -0.005(2) -0.006(2)
C30 0.035(4) 0.038(4) 0.033(3) -0.014(3) -0.006(3) -0.014(3)
C31 0.058(5) 0.024(3) 0.025(3) -0.007(3) -0.009(3) -0.012(3)
C32 0.044(4) 0.019(3) 0.029(3) -0.003(2) -0.002(3) -0.004(3)
C33 0.033(3) 0.020(3) 0.035(3) -0.006(2) -0.007(3) -0.005(2)
C34 0.038(4) 0.023(3) 0.034(3) 0.001(3) 0.005(3) 0.003(3)
C35 0.036(4) 0.029(3) 0.041(4) -0.006(3) 0.003(3) 0.002(3)
C36 0.029(3) 0.030(3) 0.027(3) -0.008(3) -0.003(2) -0.002(3)
C37 0.043(4) 0.026(3) 0.063(5) 0.003(3) 0.024(4) 0.008(3)
C38 0.058(6) 0.021(3) 0.074(6) 0.008(4) 0.036(5) 0.013(3)
C39 0.028(3) 0.034(3) 0.030(3) -0.007(3) -0.004(3) 0.005(3)
C40 0.031(3) 0.039(4) 0.038(4) -0.015(3) 0.002(3) 0.000(3)
C41 0.036(4) 0.061(5) 0.048(5) -0.021(4) 0.010(3) 0.000(4)
C42 0.037(4) 0.063(5) 0.048(5) -0.029(4) 0.003(3) 0.004(4)
C43 0.058(6) 0.048(5) 0.066(6) -0.026(5) -0.003(5) 0.015(4)
C44 0.046(5) 0.037(4) 0.045(4) -0.009(3) 0.010(4) 0.002(3)
C45 0.054(5) 0.059(5) 0.042(4) -0.026(4) -0.018(4) 0.004(4)
C46 0.041(4) 0.034(4) 0.038(4) -0.014(3) 0.001(3) -0.014(3)
Cu1' 0.0214(4) 0.0192(3) 0.0267(4) -0.0106(3) -0.0025(3) -0.0011(3)
S1' 0.0205(7) 0.0231(7) 0.0223(7) -0.0082(5) 0.0006(5) 0.0003(5)
S2' 0.0464(10) 0.0274(8) 0.0313(8) -0.0021(7) -0.0028(7) -0.0066(7)
F1' 0.109(5) 0.022(2) 0.092(5) -0.019(3) -0.025(4) 0.005(3)
F2' 0.080(4) 0.069(4) 0.028(2) 0.004(2) 0.002(2) 0.029(3)
F3' 0.042(3) 0.062(4) 0.077(4) -0.016(3) -0.019(3) 0.028(3)
F4' 0.053(3) 0.107(5) 0.060(4) -0.036(4) -0.002(3) -0.034(3)
F5' 0.086(5) 0.094(5) 0.054(4) -0.040(4) 0.000(3) 0.005(4)
F6' 0.065(4) 0.110(6) 0.039(3) 0.008(3) 0.001(3) -0.001(4)
O1' 0.031(2) 0.032(2) 0.026(2) -0.0113(19) 0.0054(18) -0.0020(19)
O2' 0.021(2) 0.052(3) 0.043(3) -0.015(3) -0.002(2) -0.004(2)
O3' 0.043(3) 0.032(2) 0.038(3) -0.021(2) -0.002(2) 0.004(2)
O4' 0.041(3) 0.027(2) 0.030(2) -0.0086(19) 0.003(2) -0.004(2)
O5' 0.062(4) 0.035(3) 0.066(4) -0.012(3) -0.003(3) 0.001(3)
O6' 0.043(3) 0.051(4) 0.059(4) 0.003(3) -0.005(3) -0.015(3)
N1' 0.021(2) 0.023(2) 0.026(2) -0.012(2) -0.0008(19) -0.0044(18)
N2' 0.026(3) 0.021(2) 0.022(2) -0.0086(19) -0.0045(19) 0.0010(19)
N3' 0.024(3) 0.021(2) 0.023(2) 0.0009(19) -0.0079(19) -0.0050(19)
N4' 0.028(3) 0.018(2) 0.029(3) -0.008(2) -0.001(2) -0.001(2)
C1' 0.020(3) 0.026(3) 0.027(3) -0.010(2) 0.001(2) -0.007(2)
C2' 0.025(3) 0.020(3) 0.026(3) -0.007(2) 0.000(2) -0.006(2)
C3' 0.024(3) 0.021(3) 0.028(3) -0.010(2) -0.003(2) -0.003(2)
C4' 0.019(3) 0.040(4) 0.029(3) -0.015(3) 0.001(2) -0.001(2)
C5' 0.025(3) 0.028(3) 0.030(3) -0.015(2) 0.001(2) -0.003(2)
C6' 0.023(3) 0.018(3) 0.025(3) -0.007(2) -0.003(2) -0.003(2)
C7' 0.025(3) 0.023(3) 0.036(3) -0.012(3) -0.006(2) 0.000(2)
C8' 0.022(3) 0.031(3) 0.042(4) -0.019(3) -0.002(3) -0.007(2)
C9' 0.020(3) 0.036(3) 0.031(3) -0.009(3) -0.005(2) -0.007(2)
C10' 0.020(3) 0.025(3) 0.043(4) -0.003(3) -0.005(3) 0.000(2)
C11' 0.023(3) 0.018(3) 0.035(3) -0.005(2) 0.001(2) -0.004(2)
C12' 0.020(3) 0.035(3) 0.019(3) -0.013(2) -0.004(2) 0.002(2)
C13' 0.024(3) 0.030(3) 0.020(3) -0.007(2) -0.003(2) 0.003(2)
C14' 0.022(3) 0.020(3) 0.026(3) -0.006(2) 0.001(2) 0.000(2)
C15' 0.040(4) 0.026(3) 0.018(3) -0.008(2) -0.004(2) -0.002(3)
C16' 0.035(3) 0.030(3) 0.023(3) -0.011(2) -0.010(2) 0.004(3)
C17' 0.022(3) 0.018(2) 0.027(3) -0.006(2) 0.001(2) -0.003(2)
C18' 0.032(3) 0.032(3) 0.027(3) -0.009(3) -0.003(3) 0.007(3)
C19' 0.038(4) 0.034(4) 0.042(4) -0.007(3) -0.004(3) 0.012(3)
C20' 0.054(5) 0.026(3) 0.049(4) -0.011(3) 0.007(4) 0.013(3)
C21' 0.047(5) 0.031(4) 0.054(5) -0.022(3) 0.000(4) 0.007(3)
C22' 0.038(4) 0.026(3) 0.034(3) -0.014(3) -0.006(3) 0.005(3)
C23' 0.037(4) 0.022(3) 0.024(3) 0.002(2) -0.006(2) -0.007(2)
C24' 0.036(4) 0.021(3) 0.030(3) -0.003(2) -0.006(3) -0.003(2)
C25' 0.022(3) 0.028(3) 0.030(3) -0.009(3) 0.000(2) 0.001(2)
C26' 0.030(3) 0.028(3) 0.023(3) -0.001(2) -0.002(2) 0.002(2)
C27' 0.025(3) 0.027(3) 0.027(3) -0.006(2) -0.001(2) -0.004(2)
C28' 0.023(3) 0.034(3) 0.024(3) -0.007(3) 0.004(2) 0.000(2)
C29' 0.034(4) 0.031(3) 0.033(3) -0.006(3) 0.001(3) 0.001(3)
C30' 0.024(3) 0.058(5) 0.041(4) -0.005(4) 0.004(3) 0.001(3)
C31' 0.024(4) 0.068(6) 0.052(5) -0.015(4) -0.004(3) -0.013(4)
C32' 0.040(4) 0.054(5) 0.035(4) -0.014(3) 0.001(3) -0.029(4)
C33' 0.027(3) 0.041(4) 0.036(4) -0.012(3) 0.003(3) -0.006(3)
C34' 0.028(3) 0.023(3) 0.028(3) -0.009(2) -0.002(2) -0.005(2)
C35' 0.020(3) 0.024(3) 0.025(3) -0.007(2) -0.001(2) 0.002(2)
C36' 0.026(3) 0.016(2) 0.026(3) -0.006(2) -0.004(2) 0.002(2)
C37' 0.034(3) 0.018(3) 0.029(3) -0.004(2) 0.000(3) -0.001(2)
C38' 0.030(3) 0.019(3) 0.036(3) -0.009(3) 0.003(3) -0.003(2)
C39' 0.029(3) 0.019(3) 0.024(3) -0.007(2) -0.004(2) 0.001(2)
C40' 0.029(3) 0.025(3) 0.030(3) -0.007(2) -0.004(2) 0.001(2)
C41' 0.037(4) 0.022(3) 0.042(4) -0.007(3) -0.002(3) -0.001(3)
C42' 0.046(4) 0.020(3) 0.035(4) -0.008(3) -0.002(3) 0.008(3)
C43' 0.029(3) 0.029(3) 0.041(4) -0.005(3) 0.006(3) 0.006(3)
C44' 0.028(3) 0.027(3) 0.037(4) -0.006(3) -0.005(3) 0.004(3)
C45' 0.040(4) 0.032(4) 0.038(4) -0.014(3) -0.001(3) 0.007(3)
C46' 0.043(5) 0.066(6) 0.036(4) -0.017(4) 0.001(3) -0.009(4)

loop_
_atom_type_symbol
_atom_type_description
_atom_type_scat_dispersion_real
_atom_type_scat_dispersion_imag
_atom_type_scat_source
C C 0.0033 0.0016 'International Tables Vol C Tables 4.2.6.8 and 6.1.1.4'
H H 0.0000 0.0000 'International Tables Vol C Tables 4.2.6.8 and 6.1.1.4'
Cu Cu 0.3201 1.2651 'International Tables Vol C Tables 4.2.6.8 and 6.1.1.4'
F F 0.0171 0.0103 'International Tables Vol C Tables 4.2.6.8 and 6.1.1.4'
N N 0.0061 0.0033 'International Tables Vol C Tables 4.2.6.8 and 6.1.1.4'
O O 0.0106 0.0060 'International Tables Vol C Tables 4.2.6.8 and 6.1.1.4'
S S 0.1246 0.1234 'International Tables Vol C Tables 4.2.6.8 and 6.1.1.4'

loop_
_geom_angle_atom_site_label_1
_geom_angle_atom_site_label_2
_geom_angle_atom_site_label_3
_geom_angle
_geom_angle_site_symmetry_1
_geom_angle_site_symmetry_3
_geom_angle_publ_flag
O1 Cu1 O4 171.09(17) . . ?
N1 Cu1 O1 88.1(2) . . ?
N1 Cu1 O4 86.6(2) . . ?
N1 Cu1 N2 88.8(2) . . ?
N1 Cu1 N4 90.3(2) . . ?
N2 Cu1 O1 98.2(2) . . ?
N2 Cu1 O4 88.8(2) . . ?
N3 Cu1 O1 92.6(2) . . ?
N3 Cu1 O4 92.9(2) . . ?
N3 Cu1 N1 178.2(2) . . ?
N3 Cu1 N2 89.5(2) . . ?
N3 Cu1 N4 91.4(2) . . ?
N4 Cu1 O1 87.0(2) . . ?
N4 Cu1 O4 85.9(2) . . ?
N4 Cu1 N2 174.7(2) . . ?
O1 S1 O2 113.1(3) . . ?
O1 S1 C45 103.1(4) . . ?
O2 S1 C45 102.1(4) . . ?
O3 S1 O1 117.6(4) . . ?
O3 S1 O2 115.6(4) . . ?
O3 S1 C45 102.3(4) . . ?
O4 S2 C46 102.3(3) . . ?
O5 S2 O4 114.9(3) . . ?
O5 S2 O6 114.3(4) . . ?
O5 S2 C46 105.3(4) . . ?
O6 S2 O4 114.2(3) . . ?
O6 S2 C46 103.9(4) . . ?
S1 O1 Cu1 145.4(4) . . ?
S2 O4 Cu1 152.1(3) . . ?
C1 N1 Cu1 120.6(4) . . ?
C1 N1 C5 117.7(5) . . ?
C5 N1 Cu1 121.7(4) . . ?
C12 N2 Cu1 123.9(4) . . ?
C12 N2 C16 117.9(5) . . ?
C16 N2 Cu1 118.2(4) . . ?
C23 N3 Cu1 122.3(4) . . ?
C27 N3 Cu1 119.6(4) . . ?
C27 N3 C23 117.7(5) . . ?
C34 N4 Cu1 123.2(5) . . ?
C34 N4 C38 116.6(6) . . ?
C38 N4 Cu1 120.1(5) . . ?
N1 C1 C2 122.9(5) . . ?
C1 C2 C3 119.6(6) . . ?
C2 C3 C6 121.0(5) . . ?
C4 C3 C2 117.3(5) . . ?
C4 C3 C6 121.6(5) . . ?
C5 C4 C3 119.4(6) . . ?
N1 C5 C4 123.0(6) . . ?
C7 C6 C3 119.8(5) . . ?
C7 C6 C11 120.4(6) . . ?
C11 C6 C3 119.8(6) . . ?
C6 C7 C8 119.2(6) . . ?
C9 C8 C7 120.1(7) . . ?
C8 C9 C10 120.4(6) . . ?
C9 C10 C11 120.7(7) . . ?
C10 C11 C6 119.3(6) . . ?
N2 C12 C13 123.1(6) . . ?
C14 C13 C12 119.5(6) . . ?
C13 C14 C15 117.4(6) . . ?
C13 C14 C17 123.6(6) . . ?
C15 C14 C17 119.0(5) . . ?
C16 C15 C14 119.5(6) . . ?
N2 C16 C15 122.5(6) . . ?
C18 C17 C14 121.5(5) . . ?
C18 C17 C22 118.3(6) . . ?
C22 C17 C14 120.0(6) . . ?
C17 C18 C19 121.2(6) . . ?
C18 C19 C20 119.3(6) . . ?
C21 C20 C19 119.5(6) . . ?
C22 C21 C20 120.8(6) . . ?
C21 C22 C17 120.7(6) . . ?
N3 C23 C24 122.8(5) . . ?
C23 C24 C25 120.4(6) . . ?
C24 C25 C26 116.0(5) . . ?
C24 C25 C28 121.9(5) . . ?
C26 C25 C28 122.0(6) . . ?
C27 C26 C25 120.2(5) . . ?
N3 C27 C26 122.8(6) . . ?
C29 C28 C25 120.7(6) . . ?
C29 C28 C33 119.7(6) . . ?
C33 C28 C25 119.5(6) . . ?
C28 C29 C30 119.7(7) . . ?
C31 C30 C29 119.8(7) . . ?
C32 C31 C30 120.5(6) . . ?
C33 C32 C31 120.0(7) . . ?
C32 C33 C28 120.2(7) . . ?
N4 C34 C35 122.3(6) . . ?
C36 C35 C34 119.6(7) . . ?
C35 C36 C39 122.2(6) . . ?
C37 C36 C35 117.9(7) . . ?
C37 C36 C39 119.9(6) . . ?
C36 C37 C38 118.9(7) . . ?
N4 C38 C37 124.6(7) . . ?
C40 C39 C36 120.3(6) . . ?
C44 C39 C36 121.2(7) . . ?
C44 C39 C40 118.5(7) . . ?
C39 C40 C41 120.5(8) . . ?
C42 C41 C40 119.6(8) . . ?
C43 C42 C41 119.6(8) . . ?
C44 C43 C42 120.4(9) . . ?
C43 C44 C39 121.3(8) . . ?
F1 C45 S1 111.4(6) . . ?
F2 C45 S1 112.0(7) . . ?
F2 C45 F1 107.3(9) . . ?
F3 C45 S1 111.6(7) . . ?
F3 C45 F1 106.8(8) . . ?
F3 C45 F2 107.6(8) . . ?
F7 C46 S2 111.8(5) . . ?
F8 C46 S2 111.7(6) . . ?
F8 C46 F7 105.8(7) . . ?
F8 C46 F9 108.0(7) . . ?
F9 C46 S2 113.0(6) . . ?
F9 C46 F7 106.1(7) . . ?
O4' Cu1' O1' 170.87(17) . . ?
N1' Cu1' O1' 89.65(19) . . ?
N1' Cu1' O4' 91.3(2) . . ?
N2' Cu1' O1' 83.62(19) . . ?
N2' Cu1' O4' 87.3(2) . . ?
N2' Cu1' N1' 91.3(2) . . ?
N2' Cu1' N3' 91.5(2) . . ?
N2' Cu1' N4' 177.2(2) . . ?
N3' Cu1' O1' 86.32(19) . . ?
N3' Cu1' O4' 93.2(2) . . ?
N3' Cu1' N1' 174.9(2) . . ?
N3' Cu1' N4' 88.9(2) . . ?
N4' Cu1' O1' 93.59(19) . . ?
N4' Cu1' O4' 95.5(2) . . ?
N4' Cu1' N1' 88.2(2) . . ?
O1' S1' C45' 102.5(3) . . ?
O2' S1' O1' 114.9(3) . . ?
O2' S1' O3' 116.0(3) . . ?
O2' S1' C45' 103.6(4) . . ?
O3' S1' O1' 113.7(3) . . ?
O3' S1' C45' 104.0(3) . . ?
O4' S2' O5' 112.1(4) . . ?
O4' S2' C46' 101.0(4) . . ?
O5' S2' C46' 103.5(5) . . ?
O6' S2' O4' 116.1(4) . . ?
O6' S2' O5' 117.1(4) . . ?
O6' S2' C46' 104.3(4) . . ?
S1' O1' Cu1' 151.5(3) . . ?
S2' O4' Cu1' 147.3(3) . . ?
C1' N1' Cu1' 116.9(4) . . ?
C5' N1' Cu1' 124.6(4) . . ?
C5' N1' C1' 118.4(5) . . ?
C12' N2' Cu1' 120.8(4) . . ?
C16' N2' Cu1' 122.3(4) . . ?
C16' N2' C12' 116.9(5) . . ?
C23' N3' Cu1' 122.3(4) . . ?
C23' N3' C27' 117.0(5) . . ?
C27' N3' Cu1' 120.6(4) . . ?
C34' N4' Cu1' 121.4(4) . . ?
C34' N4' C38' 118.1(6) . . ?
C38' N4' Cu1' 120.4(5) . . ?
N1' C1' C2' 122.0(6) . . ?
C3' C2' C1' 120.7(6) . . ?
C2' C3' C4' 117.1(6) . . ?
C2' C3' C6' 118.9(6) . . ?
C4' C3' C6' 124.0(6) . . ?
C3' C4' C5' 120.0(6) . . ?
N1' C5' C4' 121.8(6) . . ?
C7' C6' C3' 119.2(6) . . ?
C11' C6' C3' 123.0(5) . . ?
C11' C6' C7' 117.5(6) . . ?
C8' C7' C6' 122.5(6) . . ?
C7' C8' C9' 118.8(6) . . ?
C8' C9' C10' 120.6(6) . . ?
C11' C10' C9' 119.2(6) . . ?
C6' C11' C10' 121.3(6) . . ?
N2' C12' C13' 122.9(5) . . ?
C12' C13' C14' 120.6(6) . . ?
C13' C14' C15' 116.1(6) . . ?
C13' C14' C17' 120.6(6) . . ?
C15' C14' C17' 123.3(6) . . ?
C16' C15' C14' 120.5(6) . . ?
N2' C16' C15' 122.9(6) . . ?
C18' C17' C14' 120.9(6) . . ?
C18' C17' C22' 117.7(6) . . ?
C22' C17' C14' 121.4(6) . . ?
C19' C18' C17' 122.3(7) . . ?
C18' C19' C20' 119.4(7) . . ?
C21' C20' C19' 119.8(7) . . ?
C20' C21' C22' 120.2(8) . . ?
C21' C22' C17' 120.6(7) . . ?
N3' C23' C24' 123.4(6) . . ?
C23' C24' C25' 119.2(6) . . ?
C24' C25' C28' 121.4(6) . . ?
C26' C25' C24' 117.0(6) . . ?
C26' C25' C28' 121.5(6) . . ?
C27' C26' C25' 120.3(6) . . ?
N3' C27' C26' 123.1(6) . . ?
C29' C28' C25' 120.1(6) . . ?
C33' C28' C25' 120.4(6) . . ?
C33' C28' C29' 119.5(7) . . ?
C30' C29' C28' 120.1(7) . . ?
C29' C30' C31' 120.9(8) . . ?
C32' C31' C30' 119.2(8) . . ?
C31' C32' C33' 121.3(8) . . ?
C28' C33' C32' 118.9(8) . . ?
N4' C34' C35' 122.6(6) . . ?
C34' C35' C36' 119.6(6) . . ?
C35' C36' C37' 117.4(6) . . ?
C35' C36' C39' 120.9(6) . . ?
C37' C36' C39' 121.7(5) . . ?
C38' C37' C36' 119.2(6) . . ?
N4' C38' C37' 123.0(6) . . ?
C40' C39' C36' 119.3(6) . . ?
C44' C39' C36' 122.5(6) . . ?
C44' C39' C40' 118.0(6) . . ?
C41' C40' C39' 119.6(6) . . ?
C42' C41' C40' 121.7(7) . . ?
C41' C42' C43' 119.6(6) . . ?
C44' C43' C42' 119.4(7) . . ?
C43' C44' C39' 121.6(7) . . ?
F1' C45' S1' 110.7(6) . . ?
F1' C45' F2' 109.5(8) . . ?
F2' C45' S1' 111.1(5) . . ?
F3' C45' S1' 113.0(6) . . ?
F3' C45' F1' 106.3(7) . . ?
F3' C45' F2' 106.1(7) . . ?
F4' C46' S2' 113.0(6) . . ?
F4' C46' F5' 106.8(9) . . ?
F4' C46' F6' 109.3(8) . . ?
F5' C46' S2' 110.5(6) . . ?
F6' C46' S2' 109.9(7) . . ?
F6' C46' F5' 107.2(8) . . ?

loop_
_geom_bond_atom_site_label_1
_geom_bond_atom_site_label_2
_geom_bond_distance
_geom_bond_site_symmetry_2
_geom_bond_publ_flag
Cu1 O1 2.437(6) . ?
Cu1 O4 2.498(5) . ?
Cu1 N1 2.017(5) . ?
Cu1 N2 2.051(5) . ?
Cu1 N3 2.014(5) . ?
Cu1 N4 2.030(6) . ?
S1 O1 1.437(5) . ?
S1 O2 1.441(6) . ?
S1 O3 1.420(7) . ?
S1 C45 1.826(9) . ?
S2 O4 1.444(5) . ?
S2 O5 1.430(5) . ?
S2 O6 1.434(5) . ?
S2 C46 1.805(8) . ?
F1 C45 1.346(12) . ?
F2 C45 1.339(11) . ?
F3 C45 1.326(11) . ?
F7 C46 1.362(10) . ?
F8 C46 1.322(10) . ?
F9 C46 1.327(10) . ?
N1 C1 1.343(8) . ?
N1 C5 1.356(9) . ?
N2 C12 1.331(8) . ?
N2 C16 1.356(8) . ?
N3 C23 1.347(8) . ?
N3 C27 1.335(8) . ?
N4 C34 1.331(9) . ?
N4 C38 1.331(9) . ?
C1 C2 1.376(8) . ?
C2 C3 1.403(8) . ?
C3 C4 1.403(9) . ?
C3 C6 1.485(8) . ?
C4 C5 1.373(9) . ?
C6 C7 1.394(9) . ?
C6 C11 1.401(9) . ?
C7 C8 1.414(9) . ?
C8 C9 1.377(12) . ?
C9 C10 1.387(11) . ?
C10 C11 1.392(9) . ?
C12 C13 1.391(9) . ?
C13 C14 1.387(9) . ?
C14 C15 1.408(9) . ?
C14 C17 1.485(8) . ?
C15 C16 1.381(9) . ?
C17 C18 1.391(8) . ?
C17 C22 1.400(8) . ?
C18 C19 1.393(9) . ?
C19 C20 1.404(10) . ?
C20 C21 1.379(10) . ?
C21 C22 1.378(9) . ?
C23 C24 1.383(8) . ?
C24 C25 1.399(9) . ?
C25 C26 1.404(8) . ?
C25 C28 1.482(8) . ?
C26 C27 1.389(8) . ?
C28 C29 1.394(9) . ?
C28 C33 1.403(10) . ?
C29 C30 1.401(9) . ?
C30 C31 1.390(12) . ?
C31 C32 1.386(11) . ?
C32 C33 1.385(9) . ?
C34 C35 1.434(10) . ?
C35 C36 1.374(10) . ?
C36 C37 1.372(10) . ?
C36 C39 1.517(10) . ?
C37 C38 1.401(11) . ?
C39 C40 1.384(10) . ?
C39 C44 1.381(11) . ?
C40 C41 1.395(11) . ?
C41 C42 1.386(14) . ?
C42 C43 1.374(15) . ?
C43 C44 1.372(12) . ?
Cu1' O1' 2.450(5) . ?
Cu1' O4' 2.344(5) . ?
Cu1' N1' 2.046(5) . ?
Cu1' N2' 2.010(5) . ?
Cu1' N3' 2.036(5) . ?
Cu1' N4' 2.040(5) . ?
S1' O1' 1.447(5) . ?
S1' O2' 1.424(5) . ?
S1' O3' 1.447(5) . ?
S1' C45' 1.814(8) . ?
S2' O4' 1.448(5) . ?
S2' O5' 1.456(7) . ?
S2' O6' 1.415(7) . ?
S2' C46' 1.826(9) . ?
F1' C45' 1.325(10) . ?
F2' C45' 1.328(9) . ?
F3' C45' 1.310(10) . ?
F4' C46' 1.310(11) . ?
F5' C46' 1.345(12) . ?
F6' C46' 1.334(11) . ?
N1' C1' 1.354(8) . ?
N1' C5' 1.338(8) . ?
N2' C12' 1.360(8) . ?
N2' C16' 1.343(8) . ?
N3' C23' 1.333(8) . ?
N3' C27' 1.353(8) . ?
N4' C34' 1.326(9) . ?
N4' C38' 1.350(8) . ?
C1' C2' 1.381(8) . ?
C2' C3' 1.379(9) . ?
C3' C4' 1.394(9) . ?
C3' C6' 1.487(8) . ?
C4' C5' 1.402(9) . ?
C6' C7' 1.400(8) . ?
C6' C11' 1.386(9) . ?
C7' C8' 1.379(9) . ?
C8' C9' 1.383(10) . ?
C9' C10' 1.397(10) . ?
C10' C11' 1.396(10) . ?
C12' C13' 1.373(9) . ?
C13' C14' 1.390(9) . ?
C14' C15' 1.402(9) . ?
C14' C17' 1.473(8) . ?
C15' C16' 1.380(9) . ?
C17' C18' 1.398(9) . ?
C17' C22' 1.407(9) . ?
C18' C19' 1.366(10) . ?
C19' C20' 1.414(12) . ?
C20' C21' 1.376(13) . ?
C21' C22' 1.397(10) . ?
C23' C24' 1.389(10) . ?
C24' C25' 1.405(9) . ?
C25' C26' 1.378(9) . ?
C25' C28' 1.487(9) . ?
C26' C27' 1.375(9) . ?
C28' C29' 1.401(10) . ?
C28' C33' 1.381(10) . ?
C29' C30' 1.376(12) . ?
C30' C31' 1.380(14) . ?
C31' C32' 1.365(14) . ?
C32' C33' 1.413(10) . ?
C34' C35' 1.388(9) . ?
C35' C36' 1.388(8) . ?
C36' C37' 1.406(9) . ?
C36' C39' 1.475(8) . ?
C37' C38' 1.367(9) . ?
C39' C40' 1.414(9) . ?
C39' C44' 1.391(9) . ?
C40' C41' 1.384(10) . ?
C41' C42' 1.370(11) . ?
C42' C43' 1.393(11) . ?
C43' C44' 1.388(10) . ?

loop_
_twin_individual_id
_twin_individual_mass_fraction_refined
1 0.923(14)
2 0.077(14)
